data_7720969
loop_
_publ_author_name
'Huang, Chao'
'He, Shan-Xian'
'Li, Rong-Feng'
'Zhu, Bi-Xue'

_publ_section_title
;
 Noncovalent assembly strategy to significantly enhance the iodine
 adsorption capacity of a Schiff-base macrocycle.
;
_journal_issue 19
_journal_name_full 'Dalton transactions (Cambridge, England : 2003)'
_journal_page_first 7487
_journal_page_last 7491
_journal_paper_doi 10.1039/d6dt00525j
_journal_volume 55
_journal_year 2026
_chemical_formula_moiety 'C20 H18 N4 O2'
_chemical_formula_sum 'C20 H18 N4 O2'
_chemical_formula_weight 346.38
_space_group_crystal_system monoclinic
_space_group_IT_number 14
_space_group_name_Hall '-P 2ybc'
_space_group_name_H-M_alt 'P 1 21/c 1'
_atom_sites_solution_hydrogens mixed
_atom_sites_solution_primary direct
_audit_creation_date 2024-01-16
_audit_creation_method
;
Olex2 1.3
(compiled 2020.11.12 svn.r5f609507 for OlexSys, GUI svn.r6408)
;
_audit_update_record
;
2024-01-16 deposited with the CCDC.	2026-04-30 downloaded from the CCDC.
;
_cell_angle_alpha 90
_cell_angle_beta 93.24(2)
_cell_angle_gamma 90
_cell_formula_units_Z 4
_cell_length_a 5.392(3)
_cell_length_b 35.07(2)
_cell_length_c 8.645(6)
_cell_measurement_reflns_used 89553
_cell_measurement_temperature 293(2)
_cell_measurement_theta_max 26.85
_cell_measurement_theta_min 2.35
_cell_volume 1632.1(17)
_computing_molecular_graphics 'Olex2 1.3 (Dolomanov et al., 2009)'
_computing_publication_material 'Olex2 1.3 (Dolomanov et al., 2009)'
_computing_structure_refinement 'SHELXL 2013/2 (Sheldrick, 2015)'
_computing_structure_solution 'SHELXS  (Sheldrick, 2008)'
_diffrn_ambient_temperature 293(2)
_diffrn_measured_fraction_theta_full 0.999
_diffrn_measured_fraction_theta_max 1.000
_diffrn_measurement_device_type 'CCD area detector'
_diffrn_measurement_method 'phi and omega scans'
_diffrn_radiation_monochromator graphite
_diffrn_radiation_type MoK\a
_diffrn_radiation_wavelength 0.71073
_diffrn_reflns_av_R_equivalents 0.1399
_diffrn_reflns_av_unetI/netI 0.0829
_diffrn_reflns_Laue_measured_fraction_full 0.999
_diffrn_reflns_Laue_measured_fraction_max 1.000
_diffrn_reflns_limit_h_max 6
_diffrn_reflns_limit_h_min -6
_diffrn_reflns_limit_k_max 43
_diffrn_reflns_limit_k_min -43
_diffrn_reflns_limit_l_max 10
_diffrn_reflns_limit_l_min -10
_diffrn_reflns_number 22865
_diffrn_reflns_point_group_measured_fraction_full 0.999
_diffrn_reflns_point_group_measured_fraction_max 1.000
_diffrn_reflns_theta_full 25.242
_diffrn_reflns_theta_max 25.999
_diffrn_reflns_theta_min 2.323
_diffrn_source_current 1.4
_diffrn_source_power 0.07
_diffrn_source_voltage 50.0
_exptl_absorpt_coefficient_mu 0.094
_exptl_absorpt_correction_type none
_exptl_crystal_colour 'clear light colourless'
_exptl_crystal_colour_lustre clear
_exptl_crystal_colour_modifier light
_exptl_crystal_colour_primary colourless
_exptl_crystal_density_diffrn 1.409
_exptl_crystal_description block
_exptl_crystal_F_000 728
_exptl_crystal_size_max 0.3
_exptl_crystal_size_mid 0.3
_exptl_crystal_size_min 0.3
_refine_diff_density_max 0.379
_refine_diff_density_min -0.440
_refine_diff_density_rms 0.064
_refine_ls_extinction_method none
_refine_ls_goodness_of_fit_ref 1.032
_refine_ls_hydrogen_treatment constr
_refine_ls_matrix_type full
_refine_ls_number_parameters 237
_refine_ls_number_reflns 3212
_refine_ls_number_restraints 0
_refine_ls_restrained_S_all 1.032
_refine_ls_R_factor_all 0.1444
_refine_ls_R_factor_gt 0.0780
_refine_ls_shift/su_max 0.000
_refine_ls_shift/su_mean 0.000
_refine_ls_structure_factor_coef Fsqd
_refine_ls_weighting_details
;
 w=1/[\s^2^(Fo^2^)+(0.0876P)^2^+2.1889P]
 where P=(Fo^2^+2Fc^2^)/3
;
_refine_ls_weighting_scheme calc
_refine_ls_wR_factor_gt 0.1869
_refine_ls_wR_factor_ref 0.2240
_reflns_Friedel_coverage 0.000
_reflns_number_gt 1812
_reflns_number_total 3212
_reflns_threshold_expression 'I > 2\s(I)'
_cod_data_source_file d6dt00525j2.cif
_cod_data_source_block jjj
_cod_depositor_comments 'Adding full bibliography for 7720969--7720970.cif.'
_cod_original_cell_volume 1632.4(18)
_cod_database_code 7720969
_shelxl_version_number 2013-2
_shelx_space_group_comment
;
The symmetry employed for this shelxl refinement is uniquely defined
by the following loop, which should always be used as a source of
symmetry information in preference to the above space-group names.
They are only intended as comments.
;
_shelx_estimated_absorpt_t_max 0.972
_shelx_estimated_absorpt_t_min 0.972
_olex2_refinement_description
;
1. Others
 Fixed Uiso: H3(0.044) H2(0.046) H4A(0.053) H4B(0.053) H16(0.049) H9(0.046)
 H12(0.043) H10(0.047) H1A(0.058) H1B(0.058) H11(0.043) H20(0.049) H4(0.05)
 H19(0.058) H17(0.055) H1(0.057) H3A(0.054) H2A(0.06)
 Fixed X: H3(0.3477) H2(-0.2211) H4A(0.9254) H4B(0.7522) H16(0.131) H9(-
 0.2718) H12(-0.0784) H10(-0.3458) H1A(0.3275) H1B(0.1857) H11(0.3476)
 H20(0.849) H4(-0.3477) H19(0.5842) H17(0.2219) H1(-0.0676) H3A(0.2229) H2A(-
 0.3561)
 Fixed Y: H3(0.6523) H2(0.8339) H4A(0.6346) H4B(0.6534) H16(0.5858) H9(0.7871)
 H12(0.6766) H10(0.7249) H1A(0.8711) H1B(0.8904) H11(0.7529) H20(0.5609)
 H4(0.8813) H19(0.512) H17(0.5238) H1(0.9857) H3A(0.9612) H2A(0.9461)
 Fixed Z: H3(0.4256) H2(0.5524) H4A(0.6227) H4B(0.7113) H16(0.474) H9(0.4149)
 H12(0.4211) H10(0.3406) H1A(0.4773) H1B(0.3607) H11(0.6594) H20(0.7711)
 H4(0.7654) H19(0.7019) H17(0.5528) H1(0.7094) H3A(0.5509) H2A(0.815)
;
_olex2_submission_special_instructions 'No special instructions were received'

loop_
_space_group_symop_operation_xyz
'x, y, z'
'-x, y+1/2, -z+1/2'
'-x, -y, -z'
'x, -y-1/2, z-1/2'

loop_
_atom_site_label
_atom_site_type_symbol
_atom_site_fract_x
_atom_site_fract_y
_atom_site_fract_z
_atom_site_U_iso_or_equiv
_atom_site_adp_type
_atom_site_occupancy
_atom_site_site_symmetry_order
_atom_site_calc_flag
_atom_site_refinement_flags_posn
_atom_site_refinement_flags_adp
_atom_site_refinement_flags_occupancy
_atom_site_disorder_assembly
_atom_site_disorder_group
N3 N 0.3639(6) 0.64839(9) 0.5239(4) 0.0366(8) Uani 1 1 d . . . . .
H3 H 0.3477 0.6523 0.4256 0.044 Uiso 1 1 calc R U . . .
O1 O 0.4036(6) 0.67976(7) 0.7552(3) 0.0444(8) Uani 1 1 d . . . . .
C15 C 0.4347(7) 0.61084(10) 0.5753(4) 0.0329(9) Uani 1 1 d . . . . .
N2 N -0.0780(6) 0.84222(9) 0.5862(4) 0.0387(9) Uani 1 1 d . . . . .
H2 H -0.2211 0.8339 0.5524 0.046 Uiso 1 1 calc R U . . .
N4 N 0.8293(7) 0.63226(9) 0.6984(4) 0.0438(9) Uani 1 1 d . . . . .
H4A H 0.9254 0.6346 0.6227 0.053 Uiso 1 1 d R U . . .
H4B H 0.7522 0.6534 0.7113 0.053 Uiso 1 1 d R U . . .
C8 C 0.0500(7) 0.77681(10) 0.5448(4) 0.0335(9) Uani 1 1 d . . . . .
O2 O 0.3185(5) 0.82543(8) 0.6513(4) 0.0480(8) Uani 1 1 d . . . . .
C7 C 0.1100(8) 0.81666(11) 0.5987(4) 0.0348(9) Uani 1 1 d . . . . .
C14 C 0.3207(7) 0.67832(10) 0.6186(5) 0.0339(9) Uani 1 1 d . . . . .
C16 C 0.2760(8) 0.58093(11) 0.5340(5) 0.0412(10) Uani 1 1 d . . . . .
H16 H 0.1310 0.5858 0.4740 0.049 Uiso 1 1 calc R U . . .
C18 C 0.6565(7) 0.60376(10) 0.6628(4) 0.0334(9) Uani 1 1 d . . . . .
C13 C 0.1599(7) 0.70994(10) 0.5509(4) 0.0314(9) Uani 1 1 d . . . . .
C9 C -0.1624(8) 0.76795(11) 0.4484(5) 0.0381(10) Uani 1 1 d . . . . .
H9 H -0.2718 0.7871 0.4149 0.046 Uiso 1 1 calc R U . . .
C12 C -0.0473(7) 0.70154(11) 0.4532(4) 0.0355(9) Uani 1 1 d . . . . .
H12 H -0.0784 0.6766 0.4211 0.043 Uiso 1 1 calc R U . . .
C6 C -0.0592(7) 0.88212(11) 0.6248(5) 0.0355(9) Uani 1 1 d . . . . .
C10 C -0.2061(8) 0.73065(11) 0.4045(5) 0.0388(10) Uani 1 1 d . . . . .
H10 H -0.3458 0.7249 0.3406 0.047 Uiso 1 1 calc R U . . .
N1 N 0.2683(7) 0.89292(10) 0.4482(4) 0.0480(10) Uani 1 1 d . . . . .
H1A H 0.3275 0.8711 0.4773 0.058 Uiso 1 1 d R U . . .
H1B H 0.1857 0.8904 0.3607 0.058 Uiso 1 1 d R U . . .
C11 C 0.2080(8) 0.74740(11) 0.5952(5) 0.0356(9) Uani 1 1 d . . . . .
H11 H 0.3476 0.7529 0.6594 0.043 Uiso 1 1 calc R U . . .
C20 C 0.7051(8) 0.56614(11) 0.7103(5) 0.0412(10) Uani 1 1 d . . . . .
H20 H 0.8490 0.5609 0.7711 0.049 Uiso 1 1 calc R U . . .
C4 C -0.2337(8) 0.89732(12) 0.7214(5) 0.0417(10) Uani 1 1 d . . . . .
H4 H -0.3477 0.8813 0.7654 0.050 Uiso 1 1 calc R U . . .
C19 C 0.5459(9) 0.53668(12) 0.6695(5) 0.0486(11) Uani 1 1 d . . . . .
H19 H 0.5842 0.5120 0.7019 0.058 Uiso 1 1 calc R U . . .
C17 C 0.3298(8) 0.54364(12) 0.5808(5) 0.0457(11) Uani 1 1 d . . . . .
H17 H 0.2219 0.5238 0.5528 0.055 Uiso 1 1 calc R U . . .
C5 C 0.1130(8) 0.90573(11) 0.5581(4) 0.0365(10) Uani 1 1 d . . . . .
C1 C -0.0663(9) 0.95971(12) 0.6881(5) 0.0471(11) Uani 1 1 d . . . . .
H1 H -0.0676 0.9857 0.7094 0.057 Uiso 1 1 calc R U . . .
C3 C 0.1078(8) 0.94500(12) 0.5928(5) 0.0452(11) Uani 1 1 d . . . . .
H3A H 0.2229 0.9612 0.5509 0.054 Uiso 1 1 calc R U . . .
C2 C -0.2381(9) 0.93607(13) 0.7519(5) 0.0498(12) Uani 1 1 d . . . . .
H2A H -0.3561 0.9461 0.8150 0.060 Uiso 1 1 calc R U . . .

loop_
_atom_site_aniso_label
_atom_site_aniso_U_11
_atom_site_aniso_U_22
_atom_site_aniso_U_33
_atom_site_aniso_U_23
_atom_site_aniso_U_13
_atom_site_aniso_U_12
N3 0.046(2) 0.0364(18) 0.0276(18) -0.0008(14) -0.0002(15) 0.0067(16)
O1 0.0598(19) 0.0419(17) 0.0302(16) -0.0043(12) -0.0091(14) 0.0087(14)
C15 0.038(2) 0.033(2) 0.028(2) -0.0017(16) 0.0046(17) 0.0062(18)
N2 0.039(2) 0.0326(18) 0.043(2) -0.0015(15) -0.0054(16) -0.0001(15)
N4 0.044(2) 0.043(2) 0.044(2) 0.0005(16) 0.0061(17) -0.0024(17)
C8 0.037(2) 0.032(2) 0.031(2) 0.0039(16) 0.0001(17) 0.0006(18)
O2 0.0445(18) 0.0396(16) 0.058(2) -0.0015(14) -0.0145(15) -0.0011(14)
C7 0.039(2) 0.035(2) 0.029(2) 0.0018(16) -0.0035(18) 0.0048(18)
C14 0.032(2) 0.032(2) 0.037(2) -0.0009(17) -0.0006(18) -0.0005(17)
C16 0.042(2) 0.040(2) 0.042(3) -0.0059(19) 0.0027(19) 0.0041(19)
C18 0.034(2) 0.036(2) 0.032(2) -0.0013(17) 0.0110(18) 0.0011(18)
C13 0.035(2) 0.033(2) 0.026(2) -0.0003(16) 0.0012(17) 0.0016(17)
C9 0.039(2) 0.036(2) 0.038(2) 0.0044(18) -0.0079(18) 0.0075(18)
C12 0.041(2) 0.034(2) 0.031(2) -0.0037(17) -0.0015(18) -0.0015(18)
C6 0.036(2) 0.035(2) 0.034(2) -0.0005(17) -0.0027(18) 0.0027(18)
C10 0.036(2) 0.042(2) 0.037(2) -0.0020(18) -0.0117(18) -0.0002(19)
N1 0.057(2) 0.053(2) 0.034(2) 0.0009(17) 0.0011(18) 0.0069(18)
C11 0.034(2) 0.039(2) 0.032(2) 0.0016(17) -0.0050(17) 0.0000(18)
C20 0.041(2) 0.042(2) 0.041(3) 0.0034(19) 0.0048(19) 0.010(2)
C4 0.041(2) 0.043(2) 0.041(3) 0.0013(19) 0.005(2) 0.003(2)
C19 0.056(3) 0.036(2) 0.054(3) 0.007(2) 0.010(2) 0.003(2)
C17 0.043(3) 0.039(2) 0.055(3) -0.007(2) 0.007(2) -0.004(2)
C5 0.042(2) 0.041(2) 0.026(2) 0.0000(17) 0.0003(18) 0.0017(19)
C1 0.058(3) 0.037(2) 0.046(3) -0.005(2) -0.003(2) 0.005(2)
C3 0.053(3) 0.042(3) 0.040(3) 0.0009(19) 0.000(2) -0.009(2)
C2 0.052(3) 0.051(3) 0.048(3) -0.005(2) 0.007(2) 0.012(2)

loop_
_atom_type_symbol
_atom_type_description
_atom_type_scat_dispersion_real
_atom_type_scat_dispersion_imag
_atom_type_scat_source
C C 0.0033 0.0016 'International Tables Vol C Tables 4.2.6.8 and 6.1.1.4'
H H 0.0000 0.0000 'International Tables Vol C Tables 4.2.6.8 and 6.1.1.4'
N N 0.0061 0.0033 'International Tables Vol C Tables 4.2.6.8 and 6.1.1.4'
O O 0.0106 0.0060 'International Tables Vol C Tables 4.2.6.8 and 6.1.1.4'

loop_
_geom_angle_atom_site_label_1
_geom_angle_atom_site_label_2
_geom_angle_atom_site_label_3
_geom_angle
_geom_angle_site_symmetry_1
_geom_angle_site_symmetry_3
_geom_angle_publ_flag
C15 N3 H3 117.5 . . ?
C14 N3 H3 117.5 . . ?
C14 N3 C15 125.0(3) . . ?
C16 C15 N3 117.7(3) . . ?
C16 C15 C18 120.0(4) . . ?
C18 C15 N3 122.3(3) . . ?
C7 N2 H2 117.2 . . ?
C7 N2 C6 125.6(3) . . ?
C6 N2 H2 117.2 . . ?
H4A N4 H4B 109.3 . . ?
C18 N4 H4A 109.0 . . ?
C18 N4 H4B 109.0 . . ?
C9 C8 C7 122.7(3) . . ?
C11 C8 C7 118.4(3) . . ?
C11 C8 C9 118.9(4) . . ?
N2 C7 C8 116.4(3) . . ?
O2 C7 N2 122.0(4) . . ?
O2 C7 C8 121.6(4) . . ?
N3 C14 C13 116.7(3) . . ?
O1 C14 N3 122.7(3) . . ?
O1 C14 C13 120.6(3) . . ?
C15 C16 H16 119.4 . . ?
C15 C16 C17 121.3(4) . . ?
C17 C16 H16 119.4 . . ?
C15 C18 C20 117.7(4) . . ?
N4 C18 C15 122.3(3) . . ?
N4 C18 C20 120.0(4) . . ?
C12 C13 C14 120.3(3) . . ?
C11 C13 C14 119.7(3) . . ?
C11 C13 C12 119.9(3) . . ?
C8 C9 H9 120.3 . . ?
C10 C9 C8 119.4(4) . . ?
C10 C9 H9 120.3 . . ?
C13 C12 H12 120.3 . . ?
C10 C12 C13 119.3(4) . . ?
C10 C12 H12 120.3 . . ?
C4 C6 N2 117.9(4) . . ?
C5 C6 N2 121.4(4) . . ?
C5 C6 C4 120.5(4) . . ?
C9 C10 C12 121.5(4) . . ?
C9 C10 H10 119.2 . . ?
C12 C10 H10 119.2 . . ?
H1A N1 H1B 109.3 . . ?
C5 N1 H1A 108.5 . . ?
C5 N1 H1B 109.6 . . ?
C8 C11 H11 119.5 . . ?
C13 C11 C8 120.9(4) . . ?
C13 C11 H11 119.5 . . ?
C18 C20 H20 119.1 . . ?
C19 C20 C18 121.9(4) . . ?
C19 C20 H20 119.1 . . ?
C6 C4 H4 119.7 . . ?
C2 C4 C6 120.5(4) . . ?
C2 C4 H4 119.7 . . ?
C20 C19 H19 119.9 . . ?
C20 C19 C17 120.3(4) . . ?
C17 C19 H19 119.9 . . ?
C16 C17 H17 120.6 . . ?
C19 C17 C16 118.8(4) . . ?
C19 C17 H17 120.6 . . ?
C6 C5 C3 118.1(4) . . ?
N1 C5 C6 122.5(4) . . ?
N1 C5 C3 119.0(4) . . ?
C3 C1 H1 119.8 . . ?
C2 C1 H1 119.8 . . ?
C2 C1 C3 120.5(4) . . ?
C5 C3 H3A 119.6 . . ?
C1 C3 C5 120.9(4) . . ?
C1 C3 H3A 119.6 . . ?
C4 C2 H2A 120.2 . . ?
C1 C2 C4 119.6(4) . . ?
C1 C2 H2A 120.2 . . ?

loop_
_geom_bond_atom_site_label_1
_geom_bond_atom_site_label_2
_geom_bond_distance
_geom_bond_site_symmetry_2
_geom_bond_publ_flag
N3 H3 0.8600 . ?
N3 C15 1.435(5) . ?
N3 C14 1.359(5) . ?
O1 C14 1.240(5) . ?
C15 C16 1.387(6) . ?
C15 C18 1.401(6) . ?
N2 H2 0.8600 . ?
N2 C7 1.353(5) . ?
N2 C6 1.441(5) . ?
N4 H4A 0.8611 . ?
N4 H4B 0.8612 . ?
N4 C18 1.389(5) . ?
C8 C7 1.503(5) . ?
C8 C9 1.412(5) . ?
C8 C11 1.392(5) . ?
O2 C7 1.228(5) . ?
C14 C13 1.506(5) . ?
C16 H16 0.9300 . ?
C16 C17 1.395(6) . ?
C18 C20 1.402(5) . ?
C13 C12 1.393(5) . ?
C13 C11 1.389(5) . ?
C9 H9 0.9300 . ?
C9 C10 1.379(5) . ?
C12 H12 0.9300 . ?
C12 C10 1.383(5) . ?
C6 C4 1.399(6) . ?
C6 C5 1.393(6) . ?
C10 H10 0.9300 . ?
N1 H1A 0.8600 . ?
N1 H1B 0.8605 . ?
N1 C5 1.377(5) . ?
C11 H11 0.9300 . ?
C20 H20 0.9300 . ?
C20 C19 1.376(6) . ?
C4 H4 0.9300 . ?
C4 C2 1.385(6) . ?
C19 H19 0.9300 . ?
C19 C17 1.380(6) . ?
C17 H17 0.9300 . ?
C5 C3 1.410(6) . ?
C1 H1 0.9300 . ?
C1 C3 1.384(6) . ?
C1 C2 1.381(6) . ?
C3 H3A 0.9300 . ?
C2 H2A 0.9300 . ?

loop_
_geom_torsion_atom_site_label_1
_geom_torsion_atom_site_label_2
_geom_torsion_atom_site_label_3
_geom_torsion_atom_site_label_4
_geom_torsion
_geom_torsion_site_symmetry_1
_geom_torsion_site_symmetry_2
_geom_torsion_site_symmetry_3
_geom_torsion_site_symmetry_4
_geom_torsion_publ_flag
N3 C15 C16 C17 -179.3(4) . . . . ?
N3 C15 C18 N4 -3.6(6) . . . . ?
N3 C15 C18 C20 178.5(3) . . . . ?
N3 C14 C13 C12 39.4(5) . . . . ?
N3 C14 C13 C11 -145.3(4) . . . . ?
O1 C14 C13 C12 -139.2(4) . . . . ?
O1 C14 C13 C11 36.0(6) . . . . ?
C15 N3 C14 O1 21.1(6) . . . . ?
C15 N3 C14 C13 -157.5(3) . . . . ?
C15 C16 C17 C19 -0.2(7) . . . . ?
C15 C18 C20 C19 1.9(6) . . . . ?
N2 C6 C4 C2 -174.5(4) . . . . ?
N2 C6 C5 N1 2.4(6) . . . . ?
N2 C6 C5 C3 175.3(4) . . . . ?
N4 C18 C20 C19 -176.0(4) . . . . ?
C8 C9 C10 C12 0.3(6) . . . . ?
C7 N2 C6 C4 -129.8(4) . . . . ?
C7 N2 C6 C5 55.7(5) . . . . ?
C7 C8 C9 C10 -179.6(4) . . . . ?
C7 C8 C11 C13 179.1(4) . . . . ?
C14 N3 C15 C16 118.6(4) . . . . ?
C14 N3 C15 C18 -62.1(5) . . . . ?
C14 C13 C12 C10 173.7(4) . . . . ?
C14 C13 C11 C8 -174.5(4) . . . . ?
C16 C15 C18 N4 175.7(4) . . . . ?
C16 C15 C18 C20 -2.2(6) . . . . ?
C18 C15 C16 C17 1.4(6) . . . . ?
C18 C20 C19 C17 -0.7(7) . . . . ?
C13 C12 C10 C9 1.0(6) . . . . ?
C9 C8 C7 N2 17.1(6) . . . . ?
C9 C8 C7 O2 -163.1(4) . . . . ?
C9 C8 C11 C13 0.5(6) . . . . ?
C12 C13 C11 C8 0.8(6) . . . . ?
C6 N2 C7 C8 -177.3(3) . . . . ?
C6 N2 C7 O2 2.8(6) . . . . ?
C6 C4 C2 C1 -0.9(7) . . . . ?
C6 C5 C3 C1 -1.1(6) . . . . ?
N1 C5 C3 C1 172.1(4) . . . . ?
C11 C8 C7 N2 -161.4(4) . . . . ?
C11 C8 C7 O2 18.4(6) . . . . ?
C11 C8 C9 C10 -1.1(6) . . . . ?
C11 C13 C12 C10 -1.5(6) . . . . ?
C20 C19 C17 C16 -0.2(7) . . . . ?
C4 C6 C5 N1 -172.0(4) . . . . ?
C4 C6 C5 C3 0.9(6) . . . . ?
C5 C6 C4 C2 0.1(6) . . . . ?
C3 C1 C2 C4 0.7(7) . . . . ?
C2 C1 C3 C5 0.3(7) . . . . ?
